data_4332060
loop_
_publ_author_name
'Timosheva, Natalya V.'
'Chandrasekaran, A.'
'Holmes, Robert R.'

_publ_section_title
;
 Biologically Relevant Phosphoranes:&#x00A0; Structural Characterization
 of Glucofuranose- and Xylofuranose-Based Phosphoranes1
;
_journal_issue 7
_journal_name_full 'Inorganic Chemistry'
_journal_page_first 3113
_journal_page_last 3123
_journal_paper_doi 10.1021/ic052105e
_journal_volume 45
_journal_year 2006
_chemical_formula_sum 'C39 H58 F O8 P'
_chemical_formula_weight 704.82
_chemical_name_systematic
; 
 ? 
;
_space_group_IT_number 4
_symmetry_cell_setting monoclinic
_symmetry_space_group_name_Hall 'P 2yb'
_symmetry_space_group_name_H-M 'P 1 21 1'
_atom_sites_solution_hydrogens geom
_atom_sites_solution_primary direct
_atom_sites_solution_secondary difmap
_audit_creation_method SHELXL-97
_cell_angle_alpha 90.00
_cell_angle_beta 106.8839(4)
_cell_angle_gamma 90.00
_cell_formula_units_Z 2
_cell_length_a 15.0550(2)
_cell_length_b 5.85400(10)
_cell_length_c 23.4593(3)
_cell_measurement_reflns_used 3775
_cell_measurement_temperature 293(2)
_cell_measurement_theta_max 25.03
_cell_measurement_theta_min 4.08
_cell_volume 1978.39(5)
_computing_structure_refinement 'SHELXL-97 (Sheldrick, 1997)'
_computing_structure_solution 'SHELXS-97 (Sheldrick, 1990)'
_diffrn_ambient_temperature 293(2)
_diffrn_measured_fraction_theta_full 0.991
_diffrn_measured_fraction_theta_max 0.991
_diffrn_measurement_device_type 'Nonius KappaCCD area detector'
_diffrn_radiation_monochromator graphite
_diffrn_radiation_source 'fine-focus sealed tube'
_diffrn_radiation_type MoK\a
_diffrn_radiation_wavelength 0.71073
_diffrn_reflns_av_R_equivalents 0.0000
_diffrn_reflns_av_sigmaI/netI 0.0299
_diffrn_reflns_limit_h_max 17
_diffrn_reflns_limit_h_min -17
_diffrn_reflns_limit_k_max 6
_diffrn_reflns_limit_k_min -6
_diffrn_reflns_limit_l_max 27
_diffrn_reflns_limit_l_min -27
_diffrn_reflns_number 6325
_diffrn_reflns_theta_full 25.02
_diffrn_reflns_theta_max 25.02
_diffrn_reflns_theta_min 4.10
_exptl_absorpt_coefficient_mu 0.122
_exptl_absorpt_correction_T_max 0.9702
_exptl_absorpt_correction_T_min 0.8878
_exptl_crystal_colour colorless
_exptl_crystal_density_diffrn 1.183
_exptl_crystal_density_method 'not measured'
_exptl_crystal_description needle
_exptl_crystal_F_000 760
_exptl_crystal_size_max 1.00
_exptl_crystal_size_mid 0.40
_exptl_crystal_size_min 0.25
_refine_diff_density_max 0.432
_refine_diff_density_min -0.254
_refine_diff_density_rms 0.048
_refine_ls_abs_structure_details 'Flack H D (1983), Acta Cryst. A39, 876-881'
_refine_ls_abs_structure_Flack 0.05(12)
_refine_ls_extinction_method none
_refine_ls_goodness_of_fit_ref 1.045
_refine_ls_hydrogen_treatment constr
_refine_ls_matrix_type full
_refine_ls_number_parameters 436
_refine_ls_number_reflns 6325
_refine_ls_number_restraints 1
_refine_ls_restrained_S_all 1.045
_refine_ls_R_factor_all 0.0577
_refine_ls_R_factor_gt 0.0534
_refine_ls_shift/su_max 0.000
_refine_ls_shift/su_mean 0.000
_refine_ls_structure_factor_coef Fsqd
_refine_ls_weighting_details 'calc w=1/[\s^2^(Fo^2^)+(0.0874P)^2^+1.1115P] where P=(Fo^2^+2Fc^2^)/3'
_refine_ls_weighting_scheme calc
_refine_ls_wR_factor_gt 0.1461
_refine_ls_wR_factor_ref 0.1505
_reflns_number_gt 5902
_reflns_number_total 6325
_reflns_threshold_expression >2sigma(I)
_cod_data_source_file ic052105esup1.cif
_cod_data_source_block ntp25(Compound=1)
_cod_depositor_comments
;
The following automatic conversions were performed:

'_symmetry_cell_setting' value 'Monoclinic' changed to 'monoclinic'
according to /home/saulius/struct/CIF-dictionaries/cif_core.dic
dictionary named 'cif_core.dic' version 2.4.2 from 2011-04-26.

Automatic conversion script
Id: cif_fix_values 1891 2012-01-12 08:04:46Z andrius 
;
_cod_original_sg_symbol_H-M P2(1)
_cod_database_code 4332060

loop_
_symmetry_equiv_pos_as_xyz
'x, y, z'
'-x, y+1/2, -z'

loop_
_atom_site_label
_atom_site_type_symbol
_atom_site_fract_x
_atom_site_fract_y
_atom_site_fract_z
_atom_site_U_iso_or_equiv
_atom_site_adp_type
_atom_site_occupancy
_atom_site_symmetry_multiplicity
_atom_site_calc_flag
_atom_site_refinement_flags
P P 0.17052(5) 0.38224(14) 0.18492(3) 0.0342(2) Uani 1 1 d .
F F 0.15959(11) 0.6220(3) 0.21542(8) 0.0409(4) Uani 1 1 d .
O1 O 0.33094(15) 0.2334(4) 0.04866(10) 0.0452(5) Uani 1 1 d .
O2 O 0.48459(16) 0.1295(5) 0.06136(12) 0.0579(7) Uani 1 1 d .
O3 O 0.51507(15) 0.4251(4) 0.12747(11) 0.0530(6) Uani 1 1 d .
O4 O 0.30858(17) 0.7293(5) 0.04301(12) 0.0582(7) Uani 1 1 d .
O5 O 0.19616(14) 0.5264(4) 0.13353(9) 0.0394(5) Uani 1 1 d .
O6 O 0.18623(14) 0.1375(4) 0.15412(9) 0.0406(5) Uani 1 1 d .
O7 O 0.06294(13) 0.3227(4) 0.17421(8) 0.0360(5) Uani 1 1 d .
O8 O 0.24812(13) 0.2996(4) 0.24344(9) 0.0400(5) Uani 1 1 d .
C1 C 0.4159(2) 0.2956(6) 0.03886(15) 0.0447(8) Uani 1 1 d .
H1 H 0.4077 0.3230 -0.0036 0.054 Uiso 1 1 calc R
C2 C 0.4490(2) 0.5100(6) 0.07493(16) 0.0460(8) Uani 1 1 d .
H2 H 0.4756 0.6225 0.0536 0.055 Uiso 1 1 calc R
C3 C 0.3641(2) 0.5984(6) 0.09014(16) 0.0437(8) Uani 1 1 d .
H3 H 0.3810 0.6837 0.1277 0.052 Uiso 1 1 calc R
C4 C 0.31515(19) 0.3752(6) 0.09543(13) 0.0386(7) Uani 1 1 d .
H4 H 0.3446 0.3052 0.1343 0.046 Uiso 1 1 calc R
C5 C 0.2111(2) 0.3888(7) 0.08530(13) 0.0415(7) Uani 1 1 d .
H5 H 0.1802 0.4570 0.0465 0.050 Uiso 1 1 calc R
C6 C 0.1681(2) 0.1587(6) 0.09222(14) 0.0452(8) Uani 1 1 d .
H6A H 0.1019 0.1583 0.0724 0.054 Uiso 1 1 calc R
H6B H 0.1970 0.0361 0.0762 0.054 Uiso 1 1 calc R
C7 C 0.5510(2) 0.2129(7) 0.11406(18) 0.0546(9) Uani 1 1 d .
C8 C 0.5566(4) 0.0541(10) 0.1644(2) 0.0925(17) Uani 1 1 d .
H8A H 0.6018 0.1094 0.1995 0.139 Uiso 1 1 calc R
H8B H 0.5745 -0.0949 0.1546 0.139 Uiso 1 1 calc R
H8C H 0.4971 0.0451 0.1715 0.139 Uiso 1 1 calc R
C9 C 0.6421(3) 0.2499(10) 0.1014(2) 0.0835(15) Uani 1 1 d .
H9A H 0.6871 0.3039 0.1367 0.125 Uiso 1 1 calc R
H9B H 0.6343 0.3610 0.0702 0.125 Uiso 1 1 calc R
H9C H 0.6629 0.1083 0.0890 0.125 Uiso 1 1 calc R
C10 C 0.00519(18) 0.3933(6) 0.20845(12) 0.0353(6) Uani 1 1 d .
C11 C -0.0713(2) 0.5336(6) 0.18300(14) 0.0383(7) Uani 1 1 d .
C12 C -0.1276(2) 0.5838(6) 0.21898(15) 0.0453(8) Uani 1 1 d .
H12 H -0.1786 0.6783 0.2036 0.054 Uiso 1 1 calc R
C13 C -0.1123(2) 0.5013(7) 0.27649(15) 0.0456(8) Uani 1 1 d .
C14 C -0.0366(2) 0.3598(7) 0.29889(14) 0.0464(8) Uani 1 1 d .
H14 H -0.0249 0.3027 0.3374 0.056 Uiso 1 1 calc R
C15 C 0.0228(2) 0.3004(6) 0.26537(14) 0.0394(7) Uani 1 1 d .
C16 C 0.1070(2) 0.1467(6) 0.29110(14) 0.0406(7) Uani 1 1 d .
H16 H 0.1249 0.0848 0.2572 0.049 Uiso 1 1 calc R
C17 C 0.0864(3) -0.0577(7) 0.32584(17) 0.0566(10) Uani 1 1 d .
H17A H 0.1416 -0.1475 0.3407 0.085 Uiso 1 1 calc R
H17B H 0.0386 -0.1497 0.3000 0.085 Uiso 1 1 calc R
H17C H 0.0660 -0.0041 0.3586 0.085 Uiso 1 1 calc R
C18 C 0.1887(2) 0.2917(6) 0.32733(14) 0.0426(7) Uani 1 1 d .
C19 C 0.1952(2) 0.3555(7) 0.38520(14) 0.0500(8) Uani 1 1 d .
H19 H 0.1498 0.3079 0.4023 0.060 Uiso 1 1 calc R
C20 C 0.2688(3) 0.4903(7) 0.41834(16) 0.0566(9) Uani 1 1 d .
C21 C 0.3358(3) 0.5515(7) 0.39198(16) 0.0558(9) Uani 1 1 d .
H21 H 0.3862 0.6360 0.4145 0.067 Uiso 1 1 calc R
C22 C 0.3334(2) 0.4958(7) 0.33412(15) 0.0477(8) Uani 1 1 d .
C23 C 0.2561(2) 0.3685(6) 0.30231(13) 0.0415(7) Uani 1 1 d .
C24 C -0.0956(2) 0.6262(7) 0.11861(14) 0.0444(8) Uani 1 1 d .
C25 C -0.1761(3) 0.5703(8) 0.31465(19) 0.0624(11) Uani 1 1 d .
C26 C 0.2744(4) 0.5676(8) 0.48262(17) 0.0743(14) Uani 1 1 d .
C27 C 0.4118(2) 0.5749(8) 0.30848(18) 0.0593(10) Uani 1 1 d .
C28 C -0.0186(2) 0.7767(8) 0.10863(18) 0.0601(10) Uani 1 1 d .
H28A H 0.0382 0.6914 0.1177 0.090 Uiso 1 1 calc R
H28B H -0.0104 0.9081 0.1341 0.090 Uiso 1 1 calc R
H28C H -0.0353 0.8254 0.0678 0.090 Uiso 1 1 calc R
C29 C -0.1139(3) 0.4259(8) 0.07457(16) 0.0633(11) Uani 1 1 d .
H29A H -0.0601 0.3294 0.0831 0.095 Uiso 1 1 calc R
H29B H -0.1270 0.4837 0.0347 0.095 Uiso 1 1 calc R
H29C H -0.1661 0.3395 0.0783 0.095 Uiso 1 1 calc R
C30 C -0.1831(2) 0.7753(8) 0.10330(18) 0.0639(11) Uani 1 1 d .
H30A H -0.2340 0.6888 0.1091 0.096 Uiso 1 1 calc R
H30B H -0.1978 0.8232 0.0625 0.096 Uiso 1 1 calc R
H30C H -0.1724 0.9071 0.1287 0.096 Uiso 1 1 calc R
C31 C -0.2738(6) 0.4565(17) 0.2848(4) 0.085(2) Uiso 0.60 1 d P
C32 C -0.1444(6) 0.4692(18) 0.3772(4) 0.090(3) Uiso 0.60 1 d P
C33 C -0.1873(6) 0.8258(18) 0.3146(4) 0.090(3) Uiso 0.60 1 d P
C31' C -0.2603(10) 0.743(3) 0.2773(7) 0.101(4) Uiso 0.40 1 d P
C32' C -0.2252(10) 0.371(3) 0.3305(6) 0.097(4) Uiso 0.40 1 d P
C33' C -0.1202(12) 0.690(3) 0.3707(8) 0.114(5) Uiso 0.40 1 d P
C34 C 0.3648(8) 0.456(2) 0.5247(5) 0.109(3) Uiso 0.60 1 d P
C35 C 0.1885(8) 0.490(2) 0.5019(5) 0.118(4) Uiso 0.60 1 d P
C36 C 0.2813(7) 0.823(2) 0.4866(5) 0.100(3) Uiso 0.60 1 d P
C34' C 0.1927(13) 0.731(4) 0.4812(8) 0.128(6) Uiso 0.40 1 d P
C35' C 0.2880(10) 0.365(3) 0.5261(7) 0.102(4) Uiso 0.40 1 d P
C36' C 0.3661(15) 0.715(4) 0.5116(9) 0.136(6) Uiso 0.40 1 d P
C37 C 0.3747(3) 0.7443(9) 0.2579(2) 0.0742(13) Uani 1 1 d .
H37A H 0.4242 0.7915 0.2424 0.111 Uiso 1 1 calc R
H37B H 0.3498 0.8751 0.2726 0.111 Uiso 1 1 calc R
H37C H 0.3268 0.6730 0.2269 0.111 Uiso 1 1 calc R
C38 C 0.4542(3) 0.3705(11) 0.2848(3) 0.0913(16) Uani 1 1 d .
H38A H 0.5032 0.4227 0.2695 0.137 Uiso 1 1 calc R
H38B H 0.4071 0.2973 0.2535 0.137 Uiso 1 1 calc R
H38C H 0.4786 0.2636 0.3165 0.137 Uiso 1 1 calc R
C39 C 0.4922(3) 0.6903(11) 0.3543(2) 0.0931(17) Uani 1 1 d .
H39A H 0.5389 0.7332 0.3358 0.140 Uiso 1 1 calc R
H39B H 0.5183 0.5863 0.3864 0.140 Uiso 1 1 calc R
H39C H 0.4700 0.8242 0.3695 0.140 Uiso 1 1 calc R

loop_
_atom_site_aniso_label
_atom_site_aniso_U_11
_atom_site_aniso_U_22
_atom_site_aniso_U_33
_atom_site_aniso_U_23
_atom_site_aniso_U_13
_atom_site_aniso_U_12
P 0.0314(3) 0.0364(4) 0.0362(4) -0.0027(3) 0.0119(3) -0.0004(3)
F 0.0420(9) 0.0377(10) 0.0444(9) -0.0063(8) 0.0147(8) -0.0002(8)
O1 0.0406(11) 0.0479(14) 0.0538(13) -0.0110(12) 0.0242(10) -0.0067(10)
O2 0.0464(13) 0.0515(15) 0.0737(16) -0.0168(14) 0.0141(12) 0.0053(12)
O3 0.0436(12) 0.0517(17) 0.0631(14) -0.0105(12) 0.0144(11) 0.0004(11)
O4 0.0565(14) 0.0509(16) 0.0721(16) 0.0105(14) 0.0263(12) 0.0084(12)
O5 0.0391(11) 0.0405(13) 0.0431(12) -0.0030(10) 0.0189(9) -0.0001(9)
O6 0.0448(11) 0.0391(12) 0.0431(11) -0.0057(10) 0.0209(9) -0.0019(10)
O7 0.0328(10) 0.0422(13) 0.0351(10) -0.0020(9) 0.0133(8) -0.0020(9)
O8 0.0357(10) 0.0437(13) 0.0387(11) -0.0039(10) 0.0079(8) 0.0042(9)
C1 0.0424(16) 0.048(2) 0.0500(18) -0.0002(16) 0.0233(14) 0.0001(14)
C2 0.0413(16) 0.0431(19) 0.060(2) -0.0013(17) 0.0246(16) -0.0063(15)
C3 0.0460(17) 0.0396(19) 0.0506(18) -0.0044(16) 0.0219(15) -0.0026(15)
C4 0.0384(14) 0.0422(18) 0.0384(14) -0.0014(16) 0.0163(12) -0.0010(15)
C5 0.0382(14) 0.0487(19) 0.0409(15) -0.0017(17) 0.0167(12) -0.0006(16)
C6 0.0393(16) 0.053(2) 0.0459(17) -0.0118(17) 0.0166(13) -0.0030(15)
C7 0.0410(17) 0.052(2) 0.071(2) -0.003(2) 0.0157(16) 0.0020(16)
C8 0.113(4) 0.069(3) 0.083(3) 0.010(3) 0.010(3) -0.014(3)
C9 0.046(2) 0.098(4) 0.113(4) -0.028(3) 0.034(2) 0.000(2)
C10 0.0315(13) 0.0405(17) 0.0350(13) 0.0008(15) 0.0113(11) -0.0049(14)
C11 0.0317(14) 0.0392(18) 0.0431(17) 0.0033(14) 0.0093(12) 0.0006(13)
C12 0.0389(16) 0.048(2) 0.0521(19) 0.0002(16) 0.0181(14) 0.0028(14)
C13 0.0445(17) 0.046(2) 0.0532(19) -0.0013(16) 0.0246(15) -0.0016(15)
C14 0.0501(17) 0.053(2) 0.0409(16) 0.0042(17) 0.0206(13) -0.0021(17)
C15 0.0364(15) 0.0406(19) 0.0424(16) 0.0041(14) 0.0134(12) -0.0003(13)
C16 0.0424(16) 0.0412(18) 0.0391(15) 0.0071(15) 0.0132(13) 0.0013(14)
C17 0.062(2) 0.047(2) 0.059(2) 0.0140(18) 0.0137(17) -0.0006(17)
C18 0.0446(17) 0.0397(19) 0.0387(16) 0.0025(14) 0.0045(13) 0.0065(14)
C19 0.063(2) 0.048(2) 0.0386(15) 0.0069(16) 0.0146(14) 0.0073(18)
C20 0.076(2) 0.045(2) 0.0396(18) 0.0001(16) 0.0016(17) 0.0066(19)
C21 0.061(2) 0.053(2) 0.0427(19) -0.0035(17) -0.0003(16) -0.0025(18)
C22 0.0460(17) 0.046(2) 0.0430(18) 0.0000(16) 0.0007(14) 0.0002(16)
C23 0.0423(15) 0.0415(18) 0.0364(14) 0.0019(16) 0.0049(12) 0.0048(15)
C24 0.0382(15) 0.050(2) 0.0419(16) 0.0076(16) 0.0065(13) 0.0015(15)
C25 0.064(2) 0.062(3) 0.078(3) 0.002(2) 0.048(2) 0.0045(19)
C26 0.116(4) 0.062(3) 0.0320(18) -0.0011(19) 0.001(2) 0.007(3)
C27 0.0399(18) 0.065(3) 0.066(2) -0.010(2) 0.0038(16) -0.0112(17)
C28 0.0493(19) 0.063(3) 0.065(2) 0.023(2) 0.0125(17) -0.0059(18)
C29 0.066(2) 0.071(3) 0.0441(18) 0.003(2) 0.0016(16) -0.003(2)
C30 0.0459(19) 0.070(3) 0.070(2) 0.023(2) 0.0077(17) 0.0107(18)
C37 0.065(2) 0.072(3) 0.082(3) 0.004(3) 0.017(2) -0.024(2)
C38 0.051(2) 0.089(4) 0.138(4) -0.026(4) 0.033(3) -0.006(3)
C39 0.062(3) 0.114(5) 0.089(3) -0.015(3) 0.000(2) -0.032(3)

loop_
_atom_type_symbol
_atom_type_description
_atom_type_scat_dispersion_real
_atom_type_scat_dispersion_imag
_atom_type_scat_source
C C 0.0033 0.0016 'International Tables Vol C Tables 4.2.6.8 and 6.1.1.4'
H H 0.0000 0.0000 'International Tables Vol C Tables 4.2.6.8 and 6.1.1.4'
O O 0.0106 0.0060 'International Tables Vol C Tables 4.2.6.8 and 6.1.1.4'
F F 0.0171 0.0103 'International Tables Vol C Tables 4.2.6.8 and 6.1.1.4'
P P 0.1023 0.0942 'International Tables Vol C Tables 4.2.6.8 and 6.1.1.4'

loop_
_geom_angle_atom_site_label_1
_geom_angle_atom_site_label_2
_geom_angle_atom_site_label_3
_geom_angle
_geom_angle_publ_flag
F P O5 87.32(11) y
F P O6 177.73(11) y
F P O7 91.73(10) y
F P O8 91.49(11) y
O5 P O6 91.80(12) y
O5 P O7 116.62(11) y
O5 P O8 121.90(11) y
O6 P O7 90.53(11) y
O6 P O8 87.21(12) y
O7 P O8 121.47(11) y
C5 O5 P 114.6(2) y
C6 O6 P 111.5(2) y
C10 O7 P 127.63(18) y
C23 O8 P 126.04(19) y
C1 O1 C4 109.3(2) ?
C1 O2 C7 110.0(3) ?
C7 O3 C2 109.1(3) ?
O2 C1 O1 111.3(3) ?
O2 C1 C2 106.0(3) ?
O1 C1 C2 106.9(3) ?
O3 C2 C3 109.8(3) ?
O3 C2 C1 103.1(3) ?
C3 C2 C1 104.5(3) ?
O4 C3 C2 110.5(3) ?
O4 C3 C4 109.9(3) ?
C2 C3 C4 100.8(3) ?
O1 C4 C5 107.5(2) ?
O1 C4 C3 103.9(2) ?
C5 C4 C3 116.4(3) ?
O5 C5 C4 107.0(2) ?
O5 C5 C6 103.9(2) ?
C4 C5 C6 112.9(3) ?
O6 C6 C5 103.2(3) ?
O3 C7 O2 105.8(3) ?
O3 C7 C8 107.9(4) ?
O2 C7 C8 109.7(4) ?
O3 C7 C9 110.2(4) ?
O2 C7 C9 109.1(3) ?
C8 C7 C9 113.8(4) ?
C15 C10 C11 122.8(3) ?
C15 C10 O7 117.1(3) ?
C11 C10 O7 119.8(2) ?
C12 C11 C10 115.9(3) ?
C12 C11 C24 120.5(3) ?
C10 C11 C24 123.7(3) ?
C13 C12 C11 124.0(3) ?
C14 C13 C12 117.6(3) ?
C14 C13 C25 121.3(3) ?
C12 C13 C25 121.1(3) ?
C13 C14 C15 121.8(3) ?
C10 C15 C14 117.9(3) ?
C10 C15 C16 120.9(3) ?
C14 C15 C16 121.2(3) ?
C15 C16 C17 113.4(3) ?
C15 C16 C18 109.4(3) ?
C17 C16 C18 113.1(3) ?
C19 C18 C23 118.4(3) ?
C19 C18 C16 120.7(3) ?
C23 C18 C16 120.9(3) ?
C18 C19 C20 121.1(3) ?
C21 C20 C19 117.6(3) ?
C21 C20 C26 121.4(4) ?
C19 C20 C26 121.0(4) ?
C20 C21 C22 124.4(4) ?
C21 C22 C23 115.4(3) ?
C21 C22 C27 120.4(3) ?
C23 C22 C27 124.3(3) ?
C18 C23 C22 123.0(3) ?
C18 C23 O8 117.2(3) ?
C22 C23 O8 119.7(3) ?
C28 C24 C29 109.5(3) ?
C28 C24 C30 105.9(3) ?
C29 C24 C30 107.6(3) ?
C28 C24 C11 112.2(3) ?
C29 C24 C11 109.6(3) ?
C30 C24 C11 111.8(3) ?
C32' C25 C33' 109.7(9) ?
C33 C25 C32 112.9(6) ?
C32' C25 C13 112.2(7) ?
C33 C25 C13 110.4(5) ?
C33' C25 C13 110.1(7) ?
C32 C25 C13 112.5(5) ?
C33 C25 C31 109.2(6) ?
C32 C25 C31 104.7(6) ?
C13 C25 C31 106.7(4) ?
C32' C25 C31' 104.6(9) ?
C33' C25 C31' 108.9(10) ?
C13 C25 C31' 111.2(6) ?
C35' C26 C34' 116.2(10) ?
C36 C26 C20 109.6(5) ?
C35' C26 C20 112.3(7) ?
C34' C26 C20 109.9(8) ?
C36 C26 C35 108.7(8) ?
C20 C26 C35 112.4(6) ?
C36 C26 C34 110.1(7) ?
C20 C26 C34 106.4(6) ?
C35 C26 C34 109.6(7) ?
C35' C26 C36' 101.6(10) ?
C34' C26 C36' 104.9(12) ?
C20 C26 C36' 111.5(8) ?
C37 C27 C39 107.3(4) ?
C37 C27 C38 108.8(4) ?
C39 C27 C38 105.8(4) ?
C37 C27 C22 110.5(3) ?
C39 C27 C22 113.5(4) ?
C38 C27 C22 110.6(4) ?

loop_
_geom_bond_atom_site_label_1
_geom_bond_atom_site_label_2
_geom_bond_distance
_geom_bond_publ_flag
P F 1.605(2) y
P O5 1.608(2) y
P O6 1.652(2) y
P O7 1.604(2) y
P O8 1.598(2) y
O1 C1 1.411(4) ?
O1 C4 1.449(4) ?
O2 C1 1.406(4) ?
O2 C7 1.432(5) ?
O3 C7 1.426(5) ?
O3 C2 1.430(4) ?
O4 C3 1.404(4) ?
O5 C5 1.459(4) ?
O6 C6 1.403(4) ?
O7 C10 1.406(3) ?
O8 C23 1.410(4) ?
C1 C2 1.515(5) ?
C2 C3 1.515(4) ?
C3 C4 1.523(5) ?
C4 C5 1.517(4) ?
C5 C6 1.523(5) ?
C7 C8 1.486(6) ?
C7 C9 1.500(5) ?
C10 C15 1.394(4) ?
C10 C11 1.400(4) ?
C11 C12 1.389(4) ?
C11 C24 1.545(4) ?
C12 C13 1.388(5) ?
C13 C14 1.383(5) ?
C13 C25 1.545(5) ?
C14 C15 1.396(4) ?
C15 C16 1.528(4) ?
C16 C17 1.529(5) ?
C16 C18 1.532(5) ?
C18 C19 1.384(5) ?
C18 C23 1.388(5) ?
C19 C20 1.399(6) ?
C20 C21 1.375(6) ?
C20 C26 1.553(5) ?
C21 C22 1.386(5) ?
C22 C23 1.401(5) ?
C22 C27 1.543(5) ?
C24 C28 1.527(5) ?
C24 C29 1.534(6) ?
C24 C30 1.534(5) ?
C25 C32' 1.487(18) ?
C25 C33 1.505(12) ?
C25 C33' 1.511(18) ?
C25 C32 1.525(10) ?
C25 C31 1.581(10) ?
C25 C31' 1.660(17) ?
C26 C36 1.499(13) ?
C26 C35' 1.537(18) ?
C26 C34' 1.55(2) ?
C26 C35 1.558(13) ?
C26 C34 1.573(12) ?
C26 C36' 1.60(2) ?
C27 C37 1.522(6) ?
C27 C39 1.524(5) ?
C27 C38 1.535(7) ?
